data_4319751
loop_
_publ_author_name
'Yun-Chou Tan'
'Xin-Min Gan'
'Jesse L. Stanchfield'
'Eileen N. Duesler'
'R. T. Paine'

_publ_section_title
;
 Synthesis and Coordination Chemistry of
 1,3-Bis(diphenylphosphinomethyl)benzene P,P'-Dioxide
;
_journal_name_full 'Inorganic Chemistry'
_journal_page_first 2910
_journal_page_last 2913
_journal_paper_doi 10.1021/ic0012367
_journal_volume 40
_journal_year 2001
_chemical_formula_sum 'C32 H30 O3 P2'
_chemical_formula_weight 524.50
_chemical_name_systematic
; 
 ? 
;
_space_group_IT_number 14
_symmetry_cell_setting monoclinic
_symmetry_space_group_name_Hall '-P 2yn'
_symmetry_space_group_name_H-M 'P 1 21/n 1'
_atom_sites_solution_hydrogens geom
_atom_sites_solution_primary direct
_atom_sites_solution_secondary difmap
_audit_creation_method SHELXL-97
_cell_angle_alpha 90.00
_cell_angle_beta 92.718(15)
_cell_angle_gamma 90.00
_cell_formula_units_Z 4
_cell_length_a 10.082(2)
_cell_length_b 10.185(3)
_cell_length_c 26.724(8)
_cell_measurement_reflns_used 34
_cell_measurement_temperature 293(2)
_cell_measurement_theta_max 12.43
_cell_measurement_theta_min 1.60
_cell_volume 2741.1(13)
_computing_cell_refinement 'Bruker XSCANS'
_computing_data_collection 'Bruker XSCANS'
_computing_data_reduction 'Bruker SHELXTL'
_computing_molecular_graphics 'Bruker SHELXTL'
_computing_publication_material 'Bruker SHELXTL'
_computing_structure_refinement 'SHELXL-97 (Sheldrick, 1997)'
_computing_structure_solution 'SHELXS-97 (Sheldrick, 1990)'
_diffrn_ambient_temperature 293(2)
_diffrn_measured_fraction_theta_full 1.000
_diffrn_measured_fraction_theta_max 1.000
_diffrn_measurement_device_type 'Bruker P4'
_diffrn_measurement_method '\w scans'
_diffrn_radiation_monochromator graphite
_diffrn_radiation_source 'fine-focus sealed tube'
_diffrn_radiation_type MoK\a
_diffrn_radiation_wavelength 0.71073
_diffrn_reflns_av_R_equivalents 0.0303
_diffrn_reflns_av_sigmaI/netI 0.0419
_diffrn_reflns_limit_h_max 0
_diffrn_reflns_limit_h_min -11
_diffrn_reflns_limit_k_max 11
_diffrn_reflns_limit_k_min -11
_diffrn_reflns_limit_l_max 29
_diffrn_reflns_limit_l_min -29
_diffrn_reflns_number 8409
_diffrn_reflns_theta_full 23.50
_diffrn_reflns_theta_max 23.50
_diffrn_reflns_theta_min 2.13
_diffrn_standards_decay_% 0.0
_diffrn_standards_interval_count 97
_diffrn_standards_number 3
_exptl_absorpt_coefficient_mu 0.190
_exptl_absorpt_correction_T_max 0.96338
_exptl_absorpt_correction_T_min 0.93455
_exptl_absorpt_correction_type face-indexed
_exptl_crystal_colour colorless
_exptl_crystal_density_diffrn 1.271
_exptl_crystal_density_method 'not measured'
_exptl_crystal_description plate
_exptl_crystal_F_000 1104
_exptl_crystal_size_max 0.552
_exptl_crystal_size_mid 0.368
_exptl_crystal_size_min 0.208
_refine_diff_density_max 0.197
_refine_diff_density_min -0.225
_refine_diff_density_rms 0.034
_refine_ls_extinction_method none
_refine_ls_goodness_of_fit_ref 1.014
_refine_ls_hydrogen_treatment
;
 methylene and phenyl group hydrogens were given
 idealized positions [riding model]; water hydrogen
 positions were input as found in difference map
 and varied; all H's with fixed isotropic U's set
 to 1.25U[equiv] of parent atom.
;
_refine_ls_matrix_type full
_refine_ls_number_parameters 340
_refine_ls_number_reflns 4066
_refine_ls_number_restraints 0
_refine_ls_restrained_S_all 1.014
_refine_ls_R_factor_all 0.0554
_refine_ls_R_factor_gt 0.0368
_refine_ls_shift/su_max 0.000
_refine_ls_shift/su_mean 0.000
_refine_ls_structure_factor_coef Fsqd
_refine_ls_weighting_details 'calc w=1/[\s^2^(Fo^2^)+(0.0397P)^2^+0.5104P] where P=(Fo^2^+2Fc^2^)/3'
_refine_ls_weighting_scheme calc
_refine_ls_wR_factor_gt 0.0850
_refine_ls_wR_factor_ref 0.0926
_reflns_number_gt 3040
_reflns_number_total 4066
_reflns_threshold_expression >2sigma(I)
_cod_data_source_file ic0012367_1.cif
_cod_data_source_block rtp002
_cod_depositor_comments
;
The following automatic conversions were performed:

'_symmetry_cell_setting' value 'Monoclinic' changed to 'monoclinic'
according to the built-in table from CIF Core dictionary named
'cif_core.dic' version 2.4.1 from 2010-06-29.

Automatic conversion script
Id: cif_fix_values 1646 2011-03-28 12:23:43Z adriana 
;
_cod_original_cell_volume 2741.0(13)
_cod_database_code 4319751

loop_
_symmetry_equiv_pos_as_xyz
'x, y, z'
'-x+1/2, y+1/2, -z+1/2'
'-x, -y, -z'
'x-1/2, -y-1/2, z-1/2'

loop_
_atom_site_label
_atom_site_type_symbol
_atom_site_fract_x
_atom_site_fract_y
_atom_site_fract_z
_atom_site_U_iso_or_equiv
_atom_site_adp_type
_atom_site_occupancy
_atom_site_symmetry_multiplicity
_atom_site_calc_flag
_atom_site_refinement_flags
_atom_site_disorder_assembly
_atom_site_disorder_group
P1 P 0.34518(6) 0.11506(6) 0.13142(2) 0.03933(17) Uani 1 1 d . . .
P2 P 0.65052(6) 0.42118(6) 0.34109(2) 0.04054(18) Uani 1 1 d . . .
O1 O 0.20140(16) 0.13745(16) 0.13707(6) 0.0553(4) Uani 1 1 d . . .
O2 O 0.69715(16) 0.55348(15) 0.35773(6) 0.0525(4) Uani 1 1 d . . .
O3 O 0.5400(2) 0.7556(2) 0.40058(9) 0.0795(7) Uani 1 1 d . . .
H3A H 0.461(3) 0.724(3) 0.3928(12) 0.099 Uiso 1 1 d . . .
H3B H 0.591(3) 0.708(3) 0.3912(13) 0.099 Uiso 1 1 d . . .
C1 C 0.4552(2) 0.2377(2) 0.24807(8) 0.0387(5) Uani 1 1 d . . .
H1 H 0.5125 0.2776 0.2264 0.048 Uiso 1 1 calc R . .
C2 C 0.4001(2) 0.1173(2) 0.23506(8) 0.0401(5) Uani 1 1 d . . .
C3 C 0.3163(2) 0.0580(2) 0.26806(9) 0.0502(6) Uani 1 1 d . . .
H3 H 0.2789 -0.0234 0.2603 0.063 Uiso 1 1 calc R . .
C4 C 0.2884(2) 0.1194(3) 0.31227(9) 0.0548(7) Uani 1 1 d . . .
H4 H 0.2327 0.0786 0.3343 0.068 Uiso 1 1 calc R . .
C5 C 0.3417(2) 0.2403(3) 0.32425(9) 0.0503(6) Uani 1 1 d . . .
H5 H 0.3201 0.2817 0.3538 0.063 Uiso 1 1 calc R . .
C6 C 0.4276(2) 0.3006(2) 0.29238(8) 0.0387(5) Uani 1 1 d . . .
C7 C 0.4313(2) 0.0492(2) 0.18690(8) 0.0430(6) Uani 1 1 d . . .
H7A H 0.4088 -0.0430 0.1898 0.054 Uiso 1 1 calc R . .
H7B H 0.5261 0.0548 0.1827 0.054 Uiso 1 1 calc R . .
C8 C 0.4923(2) 0.4294(2) 0.30628(9) 0.0448(6) Uani 1 1 d . . .
H8A H 0.4313 0.4792 0.3259 0.056 Uiso 1 1 calc R . .
H8B H 0.5046 0.4783 0.2757 0.056 Uiso 1 1 calc R . .
C9 C 0.3751(2) -0.0057(2) 0.08400(8) 0.0402(6) Uani 1 1 d . . .
C10 C 0.5021(3) -0.0474(2) 0.07354(9) 0.0491(6) Uani 1 1 d . . .
H10 H 0.5756 -0.0101 0.0905 0.061 Uiso 1 1 calc R . .
C11 C 0.5199(3) -0.1437(2) 0.03828(9) 0.0584(7) Uani 1 1 d . . .
H11 H 0.6052 -0.1713 0.0316 0.073 Uiso 1 1 calc R . .
C12 C 0.4125(4) -0.1989(3) 0.01294(10) 0.0657(8) Uani 1 1 d . . .
H12 H 0.4252 -0.2640 -0.0108 0.082 Uiso 1 1 calc R . .
C13 C 0.2860(3) -0.1587(3) 0.02235(10) 0.0662(8) Uani 1 1 d . . .
H13 H 0.2135 -0.1960 0.0049 0.083 Uiso 1 1 calc R . .
C14 C 0.2665(3) -0.0622(2) 0.05803(9) 0.0540(7) Uani 1 1 d . . .
H14 H 0.1809 -0.0353 0.0646 0.068 Uiso 1 1 calc R . .
C15 C 0.4291(2) 0.2634(2) 0.11382(8) 0.0397(5) Uani 1 1 d . . .
C16 C 0.5650(2) 0.2818(2) 0.12005(9) 0.0471(6) Uani 1 1 d . . .
H16 H 0.6177 0.2170 0.1354 0.059 Uiso 1 1 calc R . .
C17 C 0.6227(3) 0.3961(2) 0.10357(9) 0.0583(7) Uani 1 1 d . . .
H17 H 0.7140 0.4080 0.1079 0.073 Uiso 1 1 calc R . .
C18 C 0.5462(3) 0.4918(3) 0.08091(10) 0.0648(8) Uani 1 1 d . . .
H18 H 0.5856 0.5678 0.0693 0.081 Uiso 1 1 calc R . .
C19 C 0.4118(3) 0.4754(3) 0.07527(11) 0.0694(8) Uani 1 1 d . . .
H19 H 0.3598 0.5413 0.0603 0.085 Uiso 1 1 calc R . .
C20 C 0.3527(3) 0.3621(2) 0.09154(10) 0.0556(7) Uani 1 1 d . . .
H20 H 0.2611 0.3519 0.0875 0.069 Uiso 1 1 calc R . .
C21 C 0.7667(2) 0.3457(2) 0.30099(8) 0.0418(6) Uani 1 1 d . . .
C22 C 0.7801(2) 0.3968(3) 0.25303(9) 0.0531(6) Uani 1 1 d . . .
H22 H 0.7218 0.4617 0.2411 0.066 Uiso 1 1 calc R . .
C23 C 0.8781(3) 0.3527(3) 0.22308(10) 0.0622(7) Uani 1 1 d . . .
H23 H 0.8858 0.3880 0.1913 0.078 Uiso 1 1 calc R . .
C24 C 0.9641(3) 0.2573(3) 0.24000(11) 0.0630(8) Uani 1 1 d . . .
H24 H 1.0301 0.2273 0.2197 0.079 Uiso 1 1 calc R . .
C25 C 0.9527(3) 0.2058(3) 0.28702(11) 0.0604(7) Uani 1 1 d . . .
H25 H 1.0114 0.1408 0.2985 0.075 Uiso 1 1 calc R . .
C26 C 0.8552(2) 0.2493(2) 0.31746(9) 0.0500(6) Uani 1 1 d . . .
H26 H 0.8488 0.2136 0.3493 0.063 Uiso 1 1 calc R . .
C27 C 0.6264(2) 0.3136(2) 0.39342(8) 0.0420(6) Uani 1 1 d . . .
C28 C 0.6061(2) 0.1787(2) 0.38909(9) 0.0505(6) Uani 1 1 d . . .
H28 H 0.6095 0.1388 0.3579 0.063 Uiso 1 1 calc R . .
C29 C 0.5808(3) 0.1035(3) 0.43057(11) 0.0629(7) Uani 1 1 d . . .
H29 H 0.5681 0.0134 0.4274 0.079 Uiso 1 1 calc R . .
C30 C 0.5748(3) 0.1630(3) 0.47655(11) 0.0760(9) Uani 1 1 d . . .
H30 H 0.5583 0.1127 0.5046 0.095 Uiso 1 1 calc R . .
C31 C 0.5928(3) 0.2962(3) 0.48136(10) 0.0761(9) Uani 1 1 d . . .
H31 H 0.5873 0.3357 0.5126 0.095 Uiso 1 1 calc R . .
C32 C 0.6189(3) 0.3715(3) 0.44031(9) 0.0572(7) Uani 1 1 d . . .
H32 H 0.6317 0.4615 0.4439 0.071 Uiso 1 1 calc R . .

loop_
_atom_site_aniso_label
_atom_site_aniso_U_11
_atom_site_aniso_U_22
_atom_site_aniso_U_33
_atom_site_aniso_U_23
_atom_site_aniso_U_13
_atom_site_aniso_U_12
P1 0.0419(4) 0.0357(3) 0.0402(3) 0.0041(3) -0.0003(3) -0.0026(3)
P2 0.0442(4) 0.0354(3) 0.0418(3) -0.0048(3) 0.0004(3) 0.0004(3)
O1 0.0422(10) 0.0589(11) 0.0652(11) 0.0102(9) 0.0059(8) -0.0010(8)
O2 0.0579(11) 0.0396(9) 0.0597(10) -0.0105(8) 0.0001(8) -0.0053(8)
O3 0.0708(15) 0.0799(16) 0.0886(15) -0.0350(12) 0.0141(13) -0.0071(12)
C1 0.0398(13) 0.0391(13) 0.0371(12) 0.0045(10) 0.0011(10) 0.0000(11)
C2 0.0457(14) 0.0375(12) 0.0365(12) 0.0039(10) -0.0044(10) 0.0024(11)
C3 0.0492(15) 0.0504(15) 0.0503(15) 0.0027(12) -0.0036(12) -0.0111(12)
C4 0.0448(15) 0.0711(18) 0.0490(15) 0.0047(13) 0.0093(12) -0.0120(14)
C5 0.0391(13) 0.0693(17) 0.0428(14) -0.0070(12) 0.0060(11) 0.0037(13)
C6 0.0347(12) 0.0415(13) 0.0396(13) -0.0020(10) -0.0013(10) 0.0056(10)
C7 0.0576(15) 0.0330(12) 0.0380(13) 0.0016(10) -0.0014(11) 0.0018(11)
C8 0.0457(14) 0.0414(13) 0.0472(14) -0.0060(11) 0.0015(11) 0.0087(11)
C9 0.0506(15) 0.0341(12) 0.0352(12) 0.0072(10) -0.0053(11) -0.0080(11)
C10 0.0592(17) 0.0438(14) 0.0440(14) -0.0011(11) -0.0017(12) -0.0029(12)
C11 0.079(2) 0.0474(15) 0.0490(15) -0.0022(13) 0.0072(14) 0.0045(14)
C12 0.109(3) 0.0450(16) 0.0435(15) -0.0043(12) 0.0040(17) -0.0101(17)
C13 0.090(2) 0.0557(17) 0.0509(16) -0.0037(14) -0.0140(16) -0.0287(17)
C14 0.0619(17) 0.0520(15) 0.0472(14) 0.0078(13) -0.0082(13) -0.0131(13)
C15 0.0496(14) 0.0331(12) 0.0365(12) -0.0004(10) 0.0014(11) -0.0007(11)
C16 0.0523(15) 0.0420(13) 0.0468(14) 0.0010(11) -0.0004(12) -0.0065(12)
C17 0.0631(17) 0.0583(17) 0.0535(16) -0.0020(14) 0.0011(13) -0.0217(15)
C18 0.093(2) 0.0409(15) 0.0605(18) 0.0028(13) 0.0078(16) -0.0196(16)
C19 0.089(2) 0.0405(15) 0.078(2) 0.0171(14) 0.0033(17) 0.0077(16)
C20 0.0566(17) 0.0451(15) 0.0649(17) 0.0087(13) 0.0014(13) 0.0041(13)
C21 0.0433(14) 0.0372(12) 0.0449(14) -0.0041(11) 0.0013(11) -0.0049(11)
C22 0.0494(16) 0.0586(16) 0.0512(15) 0.0021(13) 0.0011(12) 0.0007(13)
C23 0.0639(18) 0.0698(19) 0.0541(16) -0.0070(14) 0.0150(14) -0.0103(16)
C24 0.0614(18) 0.0555(17) 0.074(2) -0.0221(15) 0.0227(15) -0.0057(15)
C25 0.0544(16) 0.0465(15) 0.081(2) -0.0085(14) 0.0095(15) 0.0101(13)
C26 0.0519(15) 0.0441(14) 0.0542(15) -0.0017(12) 0.0042(12) 0.0034(12)
C27 0.0385(13) 0.0460(14) 0.0413(13) -0.0038(11) 0.0004(10) -0.0014(11)
C28 0.0494(15) 0.0479(15) 0.0543(15) -0.0010(12) 0.0033(12) 0.0007(12)
C29 0.0642(18) 0.0555(16) 0.0697(19) 0.0133(15) 0.0084(15) -0.0039(14)
C30 0.081(2) 0.090(2) 0.0575(19) 0.0182(17) 0.0099(16) -0.0211(18)
C31 0.089(2) 0.096(2) 0.0441(16) -0.0050(16) 0.0117(15) -0.0229(19)
C32 0.0607(17) 0.0621(17) 0.0490(15) -0.0074(13) 0.0059(13) -0.0112(14)

loop_
_atom_type_symbol
_atom_type_description
_atom_type_scat_dispersion_real
_atom_type_scat_dispersion_imag
_atom_type_scat_source
C C 0.0033 0.0016 'International Tables Vol C Tables 4.2.6.8 and 6.1.1.4'
H H 0.0000 0.0000 'International Tables Vol C Tables 4.2.6.8 and 6.1.1.4'
O O 0.0106 0.0060 'International Tables Vol C Tables 4.2.6.8 and 6.1.1.4'
P P 0.1023 0.0942 'International Tables Vol C Tables 4.2.6.8 and 6.1.1.4'

loop_
_geom_angle_atom_site_label_1
_geom_angle_atom_site_label_2
_geom_angle_atom_site_label_3
_geom_angle
_geom_angle_site_symmetry_1
_geom_angle_site_symmetry_3
_geom_angle_publ_flag
O1 P1 C9 111.96(11) . . ?
O1 P1 C15 111.75(10) . . ?
C9 P1 C15 106.97(10) . . ?
O1 P1 C7 113.99(11) . . ?
C9 P1 C7 103.49(10) . . ?
C15 P1 C7 108.13(11) . . ?
O2 P2 C21 111.10(10) . . ?
O2 P2 C27 111.78(10) . . ?
C21 P2 C27 108.55(11) . . ?
O2 P2 C8 111.70(10) . . ?
C21 P2 C8 107.28(11) . . ?
C27 P2 C8 106.18(11) . . ?
H3A O3 H3B 109(3) . . ?
C2 C1 C6 122.0(2) . . ?
C2 C1 H1 119.0 . . ?
C6 C1 H1 119.0 . . ?
C1 C2 C3 118.4(2) . . ?
C1 C2 C7 121.6(2) . . ?
C3 C2 C7 120.0(2) . . ?
C4 C3 C2 120.2(2) . . ?
C4 C3 H3 119.9 . . ?
C2 C3 H3 119.9 . . ?
C5 C4 C3 120.8(2) . . ?
C5 C4 H4 119.6 . . ?
C3 C4 H4 119.6 . . ?
C4 C5 C6 120.2(2) . . ?
C4 C5 H5 119.9 . . ?
C6 C5 H5 119.9 . . ?
C1 C6 C5 118.4(2) . . ?
C1 C6 C8 120.8(2) . . ?
C5 C6 C8 120.7(2) . . ?
C2 C7 P1 114.63(15) . . ?
C2 C7 H7A 108.6 . . ?
P1 C7 H7A 108.6 . . ?
C2 C7 H7B 108.6 . . ?
P1 C7 H7B 108.6 . . ?
H7A C7 H7B 107.6 . . ?
C6 C8 P2 116.60(15) . . ?
C6 C8 H8A 108.1 . . ?
P2 C8 H8A 108.1 . . ?
C6 C8 H8B 108.1 . . ?
P2 C8 H8B 108.1 . . ?
H8A C8 H8B 107.3 . . ?
C10 C9 C14 118.9(2) . . ?
C10 C9 P1 122.47(17) . . ?
C14 C9 P1 118.60(19) . . ?
C11 C10 C9 120.4(2) . . ?
C11 C10 H10 119.8 . . ?
C9 C10 H10 119.8 . . ?
C12 C11 C10 120.3(3) . . ?
C12 C11 H11 119.8 . . ?
C10 C11 H11 119.8 . . ?
C11 C12 C13 120.4(3) . . ?
C11 C12 H12 119.8 . . ?
C13 C12 H12 119.8 . . ?
C12 C13 C14 120.0(3) . . ?
C12 C13 H13 120.0 . . ?
C14 C13 H13 120.0 . . ?
C13 C14 C9 120.0(3) . . ?
C13 C14 H14 120.0 . . ?
C9 C14 H14 120.0 . . ?
C20 C15 C16 118.8(2) . . ?
C20 C15 P1 117.49(18) . . ?
C16 C15 P1 123.72(17) . . ?
C17 C16 C15 120.3(2) . . ?
C17 C16 H16 119.9 . . ?
C15 C16 H16 119.9 . . ?
C18 C17 C16 120.3(3) . . ?
C18 C17 H17 119.8 . . ?
C16 C17 H17 119.8 . . ?
C17 C18 C19 119.9(2) . . ?
C17 C18 H18 120.1 . . ?
C19 C18 H18 120.1 . . ?
C18 C19 C20 120.6(3) . . ?
C18 C19 H19 119.7 . . ?
C20 C19 H19 119.7 . . ?
C19 C20 C15 120.2(3) . . ?
C19 C20 H20 119.9 . . ?
C15 C20 H20 119.9 . . ?
C26 C21 C22 117.9(2) . . ?
C26 C21 P2 122.84(18) . . ?
C22 C21 P2 118.80(18) . . ?
C23 C22 C21 121.0(2) . . ?
C23 C22 H22 119.5 . . ?
C21 C22 H22 119.5 . . ?
C24 C23 C22 120.1(3) . . ?
C24 C23 H23 119.9 . . ?
C22 C23 H23 119.9 . . ?
C23 C24 C25 119.8(3) . . ?
C23 C24 H24 120.1 . . ?
C25 C24 H24 120.1 . . ?
C24 C25 C26 120.7(3) . . ?
C24 C25 H25 119.6 . . ?
C26 C25 H25 119.6 . . ?
C25 C26 C21 120.5(2) . . ?
C25 C26 H26 119.8 . . ?
C21 C26 H26 119.8 . . ?
C32 C27 C28 118.7(2) . . ?
C32 C27 P2 117.14(18) . . ?
C28 C27 P2 124.06(18) . . ?
C29 C28 C27 120.8(2) . . ?
C29 C28 H28 119.6 . . ?
C27 C28 H28 119.6 . . ?
C30 C29 C28 119.4(3) . . ?
C30 C29 H29 120.3 . . ?
C28 C29 H29 120.3 . . ?
C29 C30 C31 120.5(3) . . ?
C29 C30 H30 119.7 . . ?
C31 C30 H30 119.7 . . ?
C32 C31 C30 120.4(3) . . ?
C32 C31 H31 119.8 . . ?
C30 C31 H31 119.8 . . ?
C31 C32 C27 120.2(3) . . ?
C31 C32 H32 119.9 . . ?
C27 C32 H32 119.9 . . ?

loop_
_geom_bond_atom_site_label_1
_geom_bond_atom_site_label_2
_geom_bond_distance
_geom_bond_site_symmetry_2
_geom_bond_publ_flag
P1 O1 1.4822(17) . ?
P1 C9 1.801(2) . ?
P1 C15 1.805(2) . ?
P1 C7 1.811(2) . ?
P2 O2 1.4882(17) . ?
P2 C21 1.797(2) . ?
P2 C27 1.803(2) . ?
P2 C8 1.810(2) . ?
O3 H3A 0.87(3) . ?
O3 H3B 0.76(3) . ?
C1 C2 1.384(3) . ?
C1 C6 1.386(3) . ?
C1 H1 0.9300 . ?
C2 C3 1.388(3) . ?
C2 C7 1.509(3) . ?
C3 C4 1.377(3) . ?
C3 H3 0.9300 . ?
C4 C5 1.375(3) . ?
C4 H4 0.9300 . ?
C5 C6 1.387(3) . ?
C5 H5 0.9300 . ?
C6 C8 1.504(3) . ?
C7 H7A 0.9700 . ?
C7 H7B 0.9700 . ?
C8 H8A 0.9700 . ?
C8 H8B 0.9700 . ?
C9 C10 1.390(3) . ?
C9 C14 1.393(3) . ?
C10 C11 1.377(3) . ?
C10 H10 0.9300 . ?
C11 C12 1.371(4) . ?
C11 H11 0.9300 . ?
C12 C13 1.373(4) . ?
C12 H12 0.9300 . ?
C13 C14 1.390(4) . ?
C13 H13 0.9300 . ?
C14 H14 0.9300 . ?
C15 C20 1.384(3) . ?
C15 C16 1.385(3) . ?
C16 C17 1.383(3) . ?
C16 H16 0.9300 . ?
C17 C18 1.366(4) . ?
C17 H17 0.9300 . ?
C18 C19 1.367(4) . ?
C18 H18 0.9300 . ?
C19 C20 1.379(3) . ?
C19 H19 0.9300 . ?
C20 H20 0.9300 . ?
C21 C26 1.384(3) . ?
C21 C22 1.396(3) . ?
C22 C23 1.377(3) . ?
C22 H22 0.9300 . ?
C23 C24 1.365(4) . ?
C23 H23 0.9300 . ?
C24 C25 1.371(4) . ?
C24 H24 0.9300 . ?
C25 C26 1.378(3) . ?
C25 H25 0.9300 . ?
C26 H26 0.9300 . ?
C27 C32 1.390(3) . ?
C27 C28 1.393(3) . ?
C28 C29 1.381(3) . ?
C28 H28 0.9300 . ?
C29 C30 1.374(4) . ?
C29 H29 0.9300 . ?
C30 C31 1.374(4) . ?
C30 H30 0.9300 . ?
C31 C32 1.374(4) . ?
C31 H31 0.9300 . ?
C32 H32 0.9300 . ?

loop_
_geom_hbond_atom_site_label_D
_geom_hbond_atom_site_label_H
_geom_hbond_atom_site_label_A
_geom_hbond_distance_DH
_geom_hbond_distance_HA
_geom_hbond_distance_DA
_geom_hbond_angle_DHA
_geom_hbond_site_symmetry_A
O3 H3B O2 0.76(3) 2.13(3) 2.869(3) 167(4) .
O3 H3A O1 0.87(3) 2.00(3) 2.856(3) 168(3) 2

loop_
_geom_torsion_atom_site_label_1
_geom_torsion_atom_site_label_2
_geom_torsion_atom_site_label_3
_geom_torsion_atom_site_label_4
_geom_torsion
_geom_torsion_site_symmetry_1
_geom_torsion_site_symmetry_2
_geom_torsion_site_symmetry_3
_geom_torsion_site_symmetry_4
_geom_torsion_publ_flag
C6 C1 C2 C3 -0.9(3) . . . . ?
C6 C1 C2 C7 -179.6(2) . . . . ?
C1 C2 C3 C4 0.8(3) . . . . ?
C7 C2 C3 C4 179.5(2) . . . . ?
C2 C3 C4 C5 0.6(4) . . . . ?
C3 C4 C5 C6 -1.7(4) . . . . ?
C2 C1 C6 C5 -0.2(3) . . . . ?
C2 C1 C6 C8 178.1(2) . . . . ?
C4 C5 C6 C1 1.6(3) . . . . ?
C4 C5 C6 C8 -176.8(2) . . . . ?
C1 C2 C7 P1 -77.3(2) . . . . ?
C3 C2 C7 P1 104.0(2) . . . . ?
O1 P1 C7 C2 -46.5(2) . . . . ?
C9 P1 C7 C2 -168.34(17) . . . . ?
C15 P1 C7 C2 78.43(19) . . . . ?
C1 C6 C8 P2 -88.5(2) . . . . ?
C5 C6 C8 P2 89.7(2) . . . . ?
O2 P2 C8 C6 -173.44(16) . . . . ?
C21 P2 C8 C6 64.6(2) . . . . ?
C27 P2 C8 C6 -51.34(19) . . . . ?
O1 P1 C9 C10 -177.03(18) . . . . ?
C15 P1 C9 C10 60.2(2) . . . . ?
C7 P1 C9 C10 -53.8(2) . . . . ?
O1 P1 C9 C14 0.9(2) . . . . ?
C15 P1 C9 C14 -121.88(18) . . . . ?
C7 P1 C9 C14 124.06(18) . . . . ?
C14 C9 C10 C11 -0.4(3) . . . . ?
P1 C9 C10 C11 177.49(17) . . . . ?
C9 C10 C11 C12 0.3(4) . . . . ?
C10 C11 C12 C13 0.1(4) . . . . ?
C11 C12 C13 C14 -0.5(4) . . . . ?
C12 C13 C14 C9 0.4(4) . . . . ?
C10 C9 C14 C13 0.0(3) . . . . ?
P1 C9 C14 C13 -177.93(18) . . . . ?
O1 P1 C15 C20 -21.5(2) . . . . ?
C9 P1 C15 C20 101.32(19) . . . . ?
C7 P1 C15 C20 -147.79(18) . . . . ?
O1 P1 C15 C16 160.43(19) . . . . ?
C9 P1 C15 C16 -76.7(2) . . . . ?
C7 P1 C15 C16 34.2(2) . . . . ?
C20 C15 C16 C17 -0.9(3) . . . . ?
P1 C15 C16 C17 177.12(18) . . . . ?
C15 C16 C17 C18 -0.2(4) . . . . ?
C16 C17 C18 C19 1.2(4) . . . . ?
C17 C18 C19 C20 -1.1(4) . . . . ?
C18 C19 C20 C15 0.0(4) . . . . ?
C16 C15 C20 C19 1.0(4) . . . . ?
P1 C15 C20 C19 -177.2(2) . . . . ?
O2 P2 C21 C26 102.0(2) . . . . ?
C27 P2 C21 C26 -21.3(2) . . . . ?
C8 P2 C21 C26 -135.69(19) . . . . ?
O2 P2 C21 C22 -70.0(2) . . . . ?
C27 P2 C21 C22 166.70(18) . . . . ?
C8 P2 C21 C22 52.4(2) . . . . ?
C26 C21 C22 C23 0.0(4) . . . . ?
P2 C21 C22 C23 172.4(2) . . . . ?
C21 C22 C23 C24 0.2(4) . . . . ?
C22 C23 C24 C25 -0.2(4) . . . . ?
C23 C24 C25 C26 0.1(4) . . . . ?
C24 C25 C26 C21 0.1(4) . . . . ?
C22 C21 C26 C25 -0.2(3) . . . . ?
P2 C21 C26 C25 -172.20(19) . . . . ?
O2 P2 C27 C32 16.3(2) . . . . ?
C21 P2 C27 C32 139.16(19) . . . . ?
C8 P2 C27 C32 -105.8(2) . . . . ?
O2 P2 C27 C28 -168.2(2) . . . . ?
C21 P2 C27 C28 -45.3(2) . . . . ?
C8 P2 C27 C28 69.7(2) . . . . ?
C32 C27 C28 C29 -0.9(4) . . . . ?
P2 C27 C28 C29 -176.33(19) . . . . ?
C27 C28 C29 C30 0.5(4) . . . . ?
C28 C29 C30 C31 0.4(5) . . . . ?
C29 C30 C31 C32 -0.8(5) . . . . ?
C30 C31 C32 C27 0.5(5) . . . . ?
C28 C27 C32 C31 0.4(4) . . . . ?
P2 C27 C32 C31 176.2(2) . . . . ?

loop_
_cod_related_entry_id
_cod_related_entry_database
_cod_related_entry_code
1 ChemSpider 30661085
